data_7717992
loop_
_publ_author_name
'Yadav, Samanta'
'Gupta, Rajeev'

_publ_section_title
;
 Acceptorless oxidant-free dehydrogenation of amines catalyzed by
 Ru-hydride complexes of amide-acid/ester ligands.
;
_journal_issue 14
_journal_name_full 'Dalton transactions (Cambridge, England : 2003)'
_journal_page_first 5675
_journal_page_last 5684
_journal_paper_doi 10.1039/d4dt03201b
_journal_volume 54
_journal_year 2025
_chemical_formula_moiety 'C52 H49 Cl N2 O6 P2 Ru'
_chemical_formula_sum 'C52 H49 Cl N2 O6 P2 Ru'
_chemical_formula_weight 996.4394
_space_group_crystal_system triclinic
_space_group_IT_number 2
_space_group_name_Hall '-P 1'
_space_group_name_H-M_alt 'P -1'
_atom_sites_solution_hydrogens mixed
_audit_creation_method SHELXL-2018/3
_audit_update_record
;
2025-02-07 deposited with the CCDC.	2025-02-10 downloaded from the CCDC.
;
_cell_angle_alpha 82.161(2)
_cell_angle_beta 83.388(2)
_cell_angle_gamma 77.112(3)
_cell_formula_units_Z 2
_cell_length_a 11.3027(3)
_cell_length_b 12.3655(4)
_cell_length_c 17.0464(5)
_cell_measurement_reflns_used 9343
_cell_measurement_temperature 293(2)
_cell_measurement_theta_max 28.3960
_cell_measurement_theta_min 3.5010
_cell_volume 2291.87(12)
_computing_structure_refinement 'SHELXL-2018/3 (Sheldrick, 2018)'
_diffrn_ambient_temperature 293(2)
_diffrn_measured_fraction_theta_full 0.998
_diffrn_measured_fraction_theta_max 0.998
_diffrn_measurement_device_type 'Xcalibur, Sapphire3'
_diffrn_radiation_type MoK\a
_diffrn_radiation_wavelength 0.71073
_diffrn_reflns_av_R_equivalents 0.0362
_diffrn_reflns_av_unetI/netI 0.0389
_diffrn_reflns_Laue_measured_fraction_full 0.998
_diffrn_reflns_Laue_measured_fraction_max 0.998
_diffrn_reflns_limit_h_max 13
_diffrn_reflns_limit_h_min -13
_diffrn_reflns_limit_k_max 14
_diffrn_reflns_limit_k_min -14
_diffrn_reflns_limit_l_max 20
_diffrn_reflns_limit_l_min -20
_diffrn_reflns_number 27963
_diffrn_reflns_point_group_measured_fraction_full 0.998
_diffrn_reflns_point_group_measured_fraction_max 0.998
_diffrn_reflns_theta_full 24.998
_diffrn_reflns_theta_max 24.998
_diffrn_reflns_theta_min 3.403
_exptl_absorpt_coefficient_mu 0.520
_exptl_absorpt_correction_type none
_exptl_crystal_colour YELLOW
_exptl_crystal_density_diffrn 1.444
_exptl_crystal_description CUBOID
_exptl_crystal_F_000 992
_exptl_crystal_size_max 0.24
_exptl_crystal_size_mid 0.20
_exptl_crystal_size_min 0.16
_refine_diff_density_max 1.081
_refine_diff_density_min -0.607
_refine_diff_density_rms 0.058
_refine_ls_extinction_method none
_refine_ls_goodness_of_fit_ref 1.040
_refine_ls_hydrogen_treatment mixed
_refine_ls_matrix_type full
_refine_ls_number_parameters 579
_refine_ls_number_reflns 8066
_refine_ls_number_restraints 176
_refine_ls_restrained_S_all 1.036
_refine_ls_R_factor_all 0.0493
_refine_ls_R_factor_gt 0.0416
_refine_ls_shift/su_max 0.001
_refine_ls_shift/su_mean 0.000
_refine_ls_structure_factor_coef Fsqd
_refine_ls_weighting_details 'w=1/[\s^2^(Fo^2^)+(0.0410P)^2^+2.0242P] where P=(Fo^2^+2Fc^2^)/3'
_refine_ls_weighting_scheme calc
_refine_ls_wR_factor_gt 0.0966
_refine_ls_wR_factor_ref 0.1004
_reflns_Friedel_coverage 0.000
_reflns_number_gt 6978
_reflns_number_total 8066
_reflns_threshold_expression 'I > 2\s(I)'
_cod_data_source_file d4dt03201b2.cif
_cod_data_source_block shelx
_cod_depositor_comments
;
The following automatic conversions were performed:

data item '_exptl_absorpt_correction_type' value 'NONE' was changed
to 'none' in accordance with the
/home/data/users/saulius/crontab/automatic-downloads/rss-feeds/RSC/lib/dictionaries/cif_core.dic
dictionary named 'cif_core.dic' version 2.4.2 last updated on
2011-04-26.

Automatic conversion script
Id: cif_fix_values 8170 2020-07-09 18:12:32Z antanas 

 Adding full bibliography for 7717992--7717993.cif.
;
_cod_database_code 7717992
_shelx_shelxl_version_number 2018/3
_shelx_space_group_comment
;
The symmetry employed for this shelxl refinement is uniquely defined
by the following loop, which should always be used as a source of
symmetry information in preference to the above space-group names.
They are only intended as comments.
;

loop_
_space_group_symop_operation_xyz
'x, y, z'
'-x, -y, -z'

loop_
_atom_site_label
_atom_site_type_symbol
_atom_site_fract_x
_atom_site_fract_y
_atom_site_fract_z
_atom_site_U_iso_or_equiv
_atom_site_adp_type
_atom_site_occupancy
_atom_site_site_symmetry_order
_atom_site_calc_flag
_atom_site_refinement_flags_posn
_atom_site_refinement_flags_adp
_atom_site_refinement_flags_occupancy
_atom_site_disorder_assembly
_atom_site_disorder_group
Ru1 Ru 0.73747(2) 0.45685(2) 0.65893(2) 0.03296(9) Uani 1 1 d D . . . .
P2 P 0.67580(7) 0.65209(7) 0.64169(5) 0.03259(18) Uani 1 1 d . . . . .
P1 P 0.77422(7) 0.26020(7) 0.67040(5) 0.03413(19) Uani 1 1 d D . . . .
Cl1 Cl 0.90621(9) 0.31545(11) 0.04131(6) 0.0730(3) Uani 1 1 d . . . . .
O1 O 0.66713(18) 0.45114(17) 0.78196(12) 0.0358(5) Uani 1 1 d . . . . .
N2 N 0.7143(2) 0.4052(2) 0.90865(14) 0.0388(6) Uani 1 1 d . . . . .
H2 H 0.768989 0.397983 0.941261 0.047 Uiso 1 1 calc R U . . .
N1 N 0.8895(2) 0.4612(2) 0.72512(15) 0.0348(6) Uani 1 1 d . . . . .
O4 O 0.1663(3) 0.3579(3) 0.9958(2) 0.0767(10) Uani 1 1 d . . . . .
O3 O 0.2544(3) 0.2190(3) 1.0783(2) 0.0869(10) Uani 1 1 d . . . . .
O2 O 0.8709(3) 0.4582(3) 0.49750(18) 0.0778(9) Uani 1 1 d . . . . .
C45 C 0.7944(3) 0.7203(2) 0.66049(18) 0.0345(7) Uani 1 1 d . . . . .
C7 C 0.7422(3) 0.4369(2) 0.83249(18) 0.0351(7) Uani 1 1 d . . . . .
C8 C 0.5987(3) 0.3824(3) 0.93915(17) 0.0378(7) Uani 1 1 d . . . . .
C13 C 0.4916(3) 0.4501(3) 0.91435(18) 0.0396(7) Uani 1 1 d . . . . .
H13 H 0.493878 0.512862 0.877800 0.048 Uiso 1 1 calc R U . . .
C39 C 0.6347(3) 0.7177(3) 0.54219(18) 0.0379(7) Uani 1 1 d . . . . .
C33 C 0.5389(3) 0.7096(3) 0.70382(19) 0.0422(8) Uani 1 1 d . . . . .
C11 C 0.3775(3) 0.3307(3) 0.99869(18) 0.0412(8) Uani 1 1 d . . . . .
C6 C 0.8676(3) 0.4543(3) 0.80490(18) 0.0367(7) Uani 1 1 d . . . . .
C21 C 0.6709(3) 0.1935(3) 0.74087(18) 0.0392(7) Uani 1 1 d . . . . .
C26 C 0.5585(3) 0.2536(3) 0.76681(18) 0.0427(8) Uani 1 1 d . . . . .
H26 H 0.536916 0.329457 0.749676 0.051 Uiso 1 1 calc R U . . .
C50 C 0.8075(3) 0.7425(3) 0.7364(2) 0.0451(8) Uani 1 1 d . . . . .
H50 H 0.748277 0.731875 0.777649 0.054 Uiso 1 1 calc R U . . .
C12 C 0.3816(3) 0.4239(3) 0.94406(18) 0.0399(7) Uani 1 1 d . . . . .
H12 H 0.309561 0.469196 0.927327 0.048 Uiso 1 1 calc R U . . .
C27 C 0.7734(3) 0.1958(3) 0.57960(19) 0.0401(7) Uani 1 1 d . . . . .
C2 C 0.9998(3) 0.4760(3) 0.6934(2) 0.0456(8) Uani 1 1 d . . . . .
H2A H 1.017222 0.478840 0.638583 0.055 Uiso 1 1 calc R U . . .
C34 C 0.4542(3) 0.6441(3) 0.7300(2) 0.0515(9) Uani 1 1 d . . . . .
H34 H 0.470731 0.570257 0.719174 0.062 Uiso 1 1 calc R U . . .
C10 C 0.4850(3) 0.2665(3) 1.0252(2) 0.0528(9) Uani 1 1 d . . . . .
H10 H 0.482770 0.205512 1.063399 0.063 Uiso 1 1 calc R U . . .
C46 C 0.8851(3) 0.7352(3) 0.6003(2) 0.0460(8) Uani 1 1 d . . . . .
H46 H 0.878330 0.719405 0.549397 0.055 Uiso 1 1 calc R U . . .
C15 C 0.9266(4) 0.2040(10) 0.6977(5) 0.0512(19) Uani 0.557(10) 1 d DG U P A 1
C16 C 1.0189(6) 0.2098(8) 0.6369(4) 0.0615(19) Uani 0.557(10) 1 d G U P A 1
H16 H 0.999830 0.228834 0.584442 0.074 Uiso 0.557(10) 1 calc R U P A 1
C17 C 1.1396(5) 0.1874(7) 0.6544(5) 0.071(2) Uani 0.557(10) 1 d G U P A 1
H17 H 1.201382 0.191315 0.613770 0.085 Uiso 0.557(10) 1 calc R U P A 1
C18 C 1.1681(4) 0.1590(7) 0.7328(5) 0.078(2) Uani 0.557(10) 1 d G U P A 1
H18 H 1.248884 0.143958 0.744577 0.094 Uiso 0.557(10) 1 calc R U P A 1
C19 C 1.0758(6) 0.1531(7) 0.7936(4) 0.080(2) Uani 0.557(10) 1 d G U P A 1
H19 H 1.094835 0.134119 0.846056 0.096 Uiso 0.557(10) 1 calc R U P A 1
C20 C 0.9550(5) 0.1756(9) 0.7761(5) 0.0660(19) Uani 0.557(10) 1 d G U P A 1
H20 H 0.893282 0.171637 0.816730 0.079 Uiso 0.557(10) 1 calc R U P A 1
C3 C 1.0877(3) 0.4871(4) 0.7390(2) 0.0616(11) Uani 1 1 d . . . . .
H3 H 1.163359 0.497298 0.715191 0.074 Uiso 1 1 calc R U . . .
C14 C 0.2607(3) 0.2960(3) 1.0287(2) 0.0498(9) Uani 1 1 d . . . . .
C9 C 0.5959(3) 0.2919(3) 0.9955(2) 0.0484(9) Uani 1 1 d . . . . .
H9 H 0.667984 0.248267 1.013505 0.058 Uiso 1 1 calc R U . . .
C1 C 0.8176(3) 0.4576(3) 0.5584(2) 0.0482(8) Uani 1 1 d . . . . .
C32 C 0.7106(3) 0.2555(3) 0.5174(2) 0.0458(8) Uani 1 1 d . . . . .
H32 H 0.671893 0.329667 0.520623 0.055 Uiso 1 1 calc R U . . .
C44 C 0.6179(3) 0.8321(3) 0.5237(2) 0.0490(8) Uani 1 1 d . . . . .
H44 H 0.632318 0.875650 0.560538 0.059 Uiso 1 1 calc R U . . .
C49 C 0.9086(3) 0.7804(3) 0.7508(2) 0.0581(10) Uani 1 1 d . . . . .
H49 H 0.916966 0.795335 0.801673 0.070 Uiso 1 1 calc R U . . .
C40 C 0.6135(3) 0.6547(3) 0.4861(2) 0.0517(9) Uani 1 1 d . . . . .
H40 H 0.624050 0.577611 0.497634 0.062 Uiso 1 1 calc R U . . .
C38 C 0.5134(3) 0.8184(3) 0.7214(2) 0.0572(10) Uani 1 1 d . . . . .
H38 H 0.569667 0.863384 0.705236 0.069 Uiso 1 1 calc R U . . .
C47 C 0.9850(3) 0.7732(3) 0.6152(2) 0.0591(10) Uani 1 1 d . . . . .
H47 H 1.044901 0.783390 0.574365 0.071 Uiso 1 1 calc R U . . .
C5 C 0.9513(3) 0.4659(3) 0.8532(2) 0.0529(9) Uani 1 1 d . . . . .
H5 H 0.932944 0.462171 0.908009 0.064 Uiso 1 1 calc R U . . .
C31 C 0.7044(3) 0.2060(4) 0.4501(2) 0.0538(10) Uani 1 1 d . . . . .
H31 H 0.661892 0.247104 0.408435 0.065 Uiso 1 1 calc R U . . .
C28 C 0.8297(4) 0.0852(3) 0.5733(2) 0.0548(9) Uani 1 1 d . . . . .
H28 H 0.872196 0.043122 0.614659 0.066 Uiso 1 1 calc R U . . .
C43 C 0.5796(3) 0.8826(3) 0.4502(2) 0.0565(10) Uani 1 1 d . . . . .
H43 H 0.568068 0.959707 0.438314 0.068 Uiso 1 1 calc R U . . .
C22 C 0.7009(4) 0.0802(3) 0.7678(2) 0.0623(10) Uani 1 1 d . . . . .
H22 H 0.775975 0.037770 0.750759 0.075 Uiso 1 1 calc R U . . .
C25 C 0.4771(4) 0.2030(4) 0.8179(2) 0.0595(11) Uani 1 1 d . . . . .
H25 H 0.401180 0.244439 0.834322 0.071 Uiso 1 1 calc R U . . .
C4 C 1.0636(3) 0.4832(4) 0.8196(2) 0.0664(12) Uani 1 1 d . . . . .
H4A H 1.121752 0.491996 0.851256 0.080 Uiso 1 1 calc R U . . .
C30 C 0.7602(4) 0.0980(4) 0.4448(2) 0.0587(10) Uani 1 1 d . . . . .
H30 H 0.755876 0.065033 0.399652 0.070 Uiso 1 1 calc R U . . .
C42 C 0.5591(3) 0.8197(4) 0.3958(2) 0.0602(11) Uani 1 1 d . . . . .
H42 H 0.533082 0.853933 0.346929 0.072 Uiso 1 1 calc R U . . .
C29 C 0.8230(4) 0.0372(3) 0.5059(2) 0.0638(11) Uani 1 1 d . . . . .
H29 H 0.861368 -0.036889 0.502036 0.077 Uiso 1 1 calc R U . . .
C41 C 0.5766(4) 0.7062(4) 0.4128(2) 0.0624(11) Uani 1 1 d . . . . .
H41 H 0.563691 0.663347 0.375039 0.075 Uiso 1 1 calc R U . . .
C35 C 0.3461(3) 0.6868(4) 0.7717(2) 0.0685(12) Uani 1 1 d . . . . .
H35 H 0.289884 0.641877 0.788230 0.082 Uiso 1 1 calc R U . . .
C48 C 0.9965(3) 0.7961(3) 0.6900(3) 0.0631(11) Uani 1 1 d . . . . .
H48 H 1.063854 0.822192 0.699728 0.076 Uiso 1 1 calc R U . . .
C24 C 0.5093(5) 0.0922(4) 0.8440(3) 0.0776(14) Uani 1 1 d . . . . .
H24 H 0.455203 0.058239 0.878813 0.093 Uiso 1 1 calc R U . . .
C23 C 0.6206(5) 0.0302(4) 0.8193(3) 0.0813(14) Uani 1 1 d . . . . .
H23 H 0.641704 -0.045426 0.837426 0.098 Uiso 1 1 calc R U . . .
C37 C 0.4031(4) 0.8612(4) 0.7636(3) 0.0767(13) Uani 1 1 d . . . . .
H37 H 0.385083 0.934996 0.774758 0.092 Uiso 1 1 calc R U . . .
C36 C 0.3211(4) 0.7933(5) 0.7887(3) 0.0805(15) Uani 1 1 d . . . . .
H36 H 0.248163 0.821119 0.817484 0.097 Uiso 1 1 calc R U . . .
C15A C 0.9203(6) 0.2010(13) 0.7102(6) 0.053(2) Uani 0.443(10) 1 d DG U P A 2
C16A C 1.0295(8) 0.1845(10) 0.6624(5) 0.061(2) Uani 0.443(10) 1 d G U P A 2
H16A H 1.029021 0.194242 0.607352 0.073 Uiso 0.443(10) 1 calc R U P A 2
C17A C 1.1395(6) 0.1534(9) 0.6968(6) 0.075(2) Uani 0.443(10) 1 d G U P A 2
H17A H 1.212646 0.142362 0.664840 0.090 Uiso 0.443(10) 1 calc R U P A 2
C18A C 1.1403(6) 0.1389(8) 0.7791(7) 0.079(3) Uani 0.443(10) 1 d G U P A 2
H18A H 1.213925 0.118072 0.802141 0.094 Uiso 0.443(10) 1 calc R U P A 2
C19A C 1.0311(8) 0.1554(9) 0.8269(5) 0.079(3) Uani 0.443(10) 1 d G U P A 2
H19A H 1.031579 0.145662 0.881954 0.095 Uiso 0.443(10) 1 calc R U P A 2
C20A C 0.9210(6) 0.1865(12) 0.7925(6) 0.066(2) Uani 0.443(10) 1 d G U P A 2
H20A H 0.847952 0.197542 0.824467 0.079 Uiso 0.443(10) 1 calc R U P A 2
H1 H 0.607(2) 0.473(4) 0.624(2) 0.099 Uiso 1 1 d D U . . .
H4 H 0.108(4) 0.340(4) 1.010(3) 0.070(15) Uiso 1 1 d . . . . .

loop_
_atom_site_aniso_label
_atom_site_aniso_U_11
_atom_site_aniso_U_22
_atom_site_aniso_U_33
_atom_site_aniso_U_23
_atom_site_aniso_U_13
_atom_site_aniso_U_12
Ru1 0.03784(15) 0.03759(15) 0.02619(14) 0.00016(10) -0.00345(10) -0.01568(11)
P2 0.0311(4) 0.0382(4) 0.0289(4) -0.0004(3) -0.0025(3) -0.0103(3)
P1 0.0353(4) 0.0369(4) 0.0303(4) -0.0024(3) -0.0015(3) -0.0095(3)
Cl1 0.0486(5) 0.1056(9) 0.0612(6) 0.0200(6) -0.0131(5) -0.0219(5)
O1 0.0361(11) 0.0443(12) 0.0297(11) -0.0007(9) -0.0068(9) -0.0142(9)
N2 0.0361(14) 0.0541(17) 0.0260(14) 0.0008(12) -0.0055(11) -0.0111(12)
N1 0.0361(14) 0.0362(14) 0.0335(14) -0.0010(11) -0.0038(11) -0.0118(11)
O4 0.0407(16) 0.096(2) 0.088(2) 0.0317(18) -0.0127(15) -0.0246(16)
O3 0.0565(17) 0.100(2) 0.091(2) 0.044(2) -0.0035(16) -0.0240(16)
O2 0.086(2) 0.089(2) 0.0550(18) -0.0059(16) 0.0219(16) -0.0263(17)
C45 0.0315(16) 0.0315(16) 0.0399(18) 0.0004(13) -0.0056(13) -0.0065(13)
C7 0.0395(17) 0.0346(16) 0.0325(17) -0.0027(13) -0.0043(14) -0.0106(13)
C8 0.0387(17) 0.0486(19) 0.0268(16) -0.0049(14) -0.0006(13) -0.0117(14)
C13 0.0433(18) 0.0422(18) 0.0313(17) 0.0011(14) -0.0027(14) -0.0083(15)
C39 0.0305(16) 0.050(2) 0.0320(17) 0.0040(15) -0.0051(13) -0.0101(14)
C33 0.0316(17) 0.055(2) 0.0345(18) 0.0003(15) -0.0061(13) 0.0001(15)
C11 0.0435(18) 0.049(2) 0.0305(17) -0.0022(15) 0.0005(14) -0.0124(15)
C6 0.0390(17) 0.0392(17) 0.0332(17) -0.0010(14) -0.0060(13) -0.0118(14)
C21 0.0471(19) 0.0409(18) 0.0318(17) 0.0014(14) -0.0050(14) -0.0164(15)
C26 0.050(2) 0.050(2) 0.0336(18) -0.0078(15) 0.0001(15) -0.0228(16)
C50 0.0421(19) 0.051(2) 0.044(2) -0.0063(16) -0.0038(15) -0.0122(16)
C12 0.0370(17) 0.0476(19) 0.0318(17) -0.0035(15) -0.0038(13) -0.0022(14)
C27 0.0397(18) 0.050(2) 0.0345(18) -0.0078(15) 0.0010(14) -0.0178(15)
C2 0.0389(18) 0.057(2) 0.0415(19) -0.0013(16) 0.0025(15) -0.0174(16)
C34 0.0343(18) 0.066(2) 0.047(2) 0.0139(18) -0.0001(15) -0.0088(16)
C10 0.050(2) 0.059(2) 0.044(2) 0.0180(17) -0.0059(16) -0.0141(18)
C46 0.0414(18) 0.053(2) 0.046(2) -0.0030(16) -0.0023(15) -0.0156(16)
C15 0.041(3) 0.052(3) 0.063(4) -0.020(3) -0.014(3) -0.001(3)
C16 0.039(3) 0.073(4) 0.071(4) -0.019(4) -0.015(3) 0.003(3)
C17 0.042(3) 0.091(5) 0.077(5) -0.016(4) -0.015(4) 0.003(3)
C18 0.043(4) 0.105(4) 0.083(6) -0.015(4) -0.023(4) 0.004(3)
C19 0.042(4) 0.104(4) 0.086(5) -0.009(4) -0.020(4) 0.011(4)
C20 0.039(3) 0.077(4) 0.074(4) -0.010(4) -0.015(3) 0.011(3)
C3 0.044(2) 0.085(3) 0.059(3) 0.004(2) -0.0058(18) -0.028(2)
C14 0.048(2) 0.062(2) 0.040(2) 0.0020(18) -0.0027(16) -0.0171(18)
C9 0.0381(18) 0.060(2) 0.041(2) 0.0097(17) -0.0063(15) -0.0059(16)
C1 0.052(2) 0.045(2) 0.050(2) -0.0050(17) -0.0060(18) -0.0146(16)
C32 0.0390(18) 0.054(2) 0.047(2) -0.0114(17) -0.0015(15) -0.0121(16)
C44 0.051(2) 0.052(2) 0.045(2) 0.0022(17) -0.0065(16) -0.0162(17)
C49 0.059(2) 0.067(3) 0.056(2) -0.012(2) -0.0142(19) -0.021(2)
C40 0.058(2) 0.055(2) 0.042(2) 0.0006(17) -0.0136(17) -0.0116(18)
C38 0.045(2) 0.069(3) 0.055(2) -0.015(2) -0.0002(17) -0.0029(18)
C47 0.046(2) 0.073(3) 0.062(3) 0.005(2) -0.0007(18) -0.0290(19)
C5 0.055(2) 0.073(3) 0.0359(19) 0.0031(18) -0.0119(16) -0.0264(19)
C31 0.043(2) 0.080(3) 0.044(2) -0.013(2) -0.0042(16) -0.0228(19)
C28 0.075(3) 0.041(2) 0.049(2) -0.0049(17) -0.0061(19) -0.0143(18)
C43 0.051(2) 0.057(2) 0.057(2) 0.0205(19) -0.0089(18) -0.0135(18)
C22 0.075(3) 0.047(2) 0.060(3) 0.0075(19) -0.001(2) -0.0120(19)
C25 0.066(2) 0.077(3) 0.046(2) -0.022(2) 0.0155(18) -0.038(2)
C4 0.053(2) 0.102(3) 0.055(2) 0.008(2) -0.0229(19) -0.040(2)
C30 0.065(2) 0.074(3) 0.051(2) -0.026(2) 0.0074(19) -0.038(2)
C42 0.057(2) 0.083(3) 0.042(2) 0.017(2) -0.0180(18) -0.026(2)
C29 0.090(3) 0.048(2) 0.060(3) -0.018(2) 0.005(2) -0.027(2)
C41 0.067(3) 0.085(3) 0.040(2) 0.001(2) -0.0179(18) -0.022(2)
C35 0.038(2) 0.096(4) 0.059(3) 0.017(2) 0.0020(18) -0.007(2)
C48 0.048(2) 0.070(3) 0.079(3) -0.002(2) -0.016(2) -0.030(2)
C24 0.106(4) 0.086(3) 0.053(3) -0.004(2) 0.017(3) -0.060(3)
C23 0.119(4) 0.056(3) 0.070(3) 0.019(2) 0.001(3) -0.041(3)
C37 0.061(3) 0.086(3) 0.074(3) -0.028(3) -0.006(2) 0.013(2)
C36 0.038(2) 0.133(5) 0.056(3) -0.009(3) 0.0057(19) 0.006(3)
C15A 0.037(4) 0.055(4) 0.068(5) -0.015(4) -0.011(3) -0.002(3)
C16A 0.039(3) 0.073(4) 0.073(5) -0.019(4) -0.014(4) -0.004(3)
C17A 0.040(3) 0.096(4) 0.084(5) -0.014(4) -0.014(4) 0.004(3)
C18A 0.035(4) 0.104(5) 0.089(6) -0.013(5) -0.012(4) 0.006(4)
C19A 0.045(5) 0.098(5) 0.084(5) -0.012(5) -0.018(4) 0.016(4)
C20A 0.038(4) 0.077(4) 0.076(5) -0.012(4) -0.022(4) 0.014(4)

loop_
_atom_type_symbol
_atom_type_description
_atom_type_scat_dispersion_real
_atom_type_scat_dispersion_imag
_atom_type_scat_source
C C 0.0033 0.0016 'International Tables Vol C Tables 4.2.6.8 and 6.1.1.4'
Cl Cl 0.1484 0.1585 'International Tables Vol C Tables 4.2.6.8 and 6.1.1.4'
H H 0.0000 0.0000 'International Tables Vol C Tables 4.2.6.8 and 6.1.1.4'
N N 0.0061 0.0033 'International Tables Vol C Tables 4.2.6.8 and 6.1.1.4'
O O 0.0106 0.0060 'International Tables Vol C Tables 4.2.6.8 and 6.1.1.4'
P P 0.1023 0.0942 'International Tables Vol C Tables 4.2.6.8 and 6.1.1.4'
Ru Ru -1.2594 0.8363 'International Tables Vol C Tables 4.2.6.8 and 6.1.1.4'

loop_
_geom_angle_atom_site_label_1
_geom_angle_atom_site_label_2
_geom_angle_atom_site_label_3
_geom_angle
_geom_angle_site_symmetry_1
_geom_angle_site_symmetry_3
_geom_angle_publ_flag
C1 Ru1 O1 172.52(12) . . ?
C1 Ru1 N1 98.54(13) . . ?
O1 Ru1 N1 74.19(8) . . ?
C1 Ru1 P2 91.01(11) . . ?
O1 Ru1 P2 91.11(6) . . ?
N1 Ru1 P2 92.95(7) . . ?
C1 Ru1 P1 89.54(11) . . ?
O1 Ru1 P1 89.31(6) . . ?
N1 Ru1 P1 94.51(7) . . ?
P2 Ru1 P1 172.36(3) . . ?
C1 Ru1 H1 91.6(15) . . ?
O1 Ru1 H1 95.9(15) . . ?
N1 Ru1 H1 167.0(15) . . ?
P2 Ru1 H1 78.6(15) . . ?
P1 Ru1 H1 93.8(16) . . ?
C45 P2 C33 106.71(15) . . ?
C45 P2 C39 103.26(14) . . ?
C33 P2 C39 101.23(14) . . ?
C45 P2 Ru1 112.06(10) . . ?
C33 P2 Ru1 115.14(12) . . ?
C39 P2 Ru1 117.07(11) . . ?
C15 P1 C21 107.9(3) . . ?
C15A P1 C21 101.9(4) . . ?
C15 P1 C27 102.2(3) . . ?
C15A P1 C27 107.2(4) . . ?
C21 P1 C27 102.62(14) . . ?
C15 P1 Ru1 109.1(4) . . ?
C15A P1 Ru1 109.9(5) . . ?
C21 P1 Ru1 116.58(11) . . ?
C27 P1 Ru1 117.20(11) . . ?
C7 O1 Ru1 117.29(19) . . ?
C7 N2 C8 123.4(3) . . ?
C7 N2 H2 118.3 . . ?
C8 N2 H2 118.3 . . ?
C2 N1 C6 117.7(3) . . ?
C2 N1 Ru1 125.8(2) . . ?
C6 N1 Ru1 116.41(19) . . ?
C14 O4 H4 114(3) . . ?
C46 C45 C50 118.7(3) . . ?
C46 C45 P2 118.9(2) . . ?
C50 C45 P2 121.6(2) . . ?
O1 C7 N2 122.1(3) . . ?
O1 C7 C6 118.1(3) . . ?
N2 C7 C6 119.9(3) . . ?
C9 C8 C13 120.5(3) . . ?
C9 C8 N2 118.0(3) . . ?
C13 C8 N2 121.4(3) . . ?
C12 C13 C8 119.6(3) . . ?
C12 C13 H13 120.2 . . ?
C8 C13 H13 120.2 . . ?
C44 C39 C40 118.7(3) . . ?
C44 C39 P2 120.2(3) . . ?
C40 C39 P2 120.9(3) . . ?
C38 C33 C34 118.6(3) . . ?
C38 C33 P2 122.1(3) . . ?
C34 C33 P2 119.1(3) . . ?
C10 C11 C12 119.0(3) . . ?
C10 C11 C14 118.9(3) . . ?
C12 C11 C14 122.0(3) . . ?
N1 C6 C5 122.5(3) . . ?
N1 C6 C7 112.3(3) . . ?
C5 C6 C7 125.1(3) . . ?
C26 C21 C22 118.1(3) . . ?
C26 C21 P1 120.6(2) . . ?
C22 C21 P1 121.3(3) . . ?
C21 C26 C25 121.2(3) . . ?
C21 C26 H26 119.4 . . ?
C25 C26 H26 119.4 . . ?
C49 C50 C45 120.1(3) . . ?
C49 C50 H50 119.9 . . ?
C45 C50 H50 119.9 . . ?
C13 C12 C11 120.5(3) . . ?
C13 C12 H12 119.7 . . ?
C11 C12 H12 119.7 . . ?
C32 C27 C28 118.4(3) . . ?
C32 C27 P1 120.1(3) . . ?
C28 C27 P1 121.4(3) . . ?
N1 C2 C3 122.3(3) . . ?
N1 C2 H2A 118.9 . . ?
C3 C2 H2A 118.9 . . ?
C35 C34 C33 121.0(4) . . ?
C35 C34 H34 119.5 . . ?
C33 C34 H34 119.5 . . ?
C11 C10 C9 120.8(3) . . ?
C11 C10 H10 119.6 . . ?
C9 C10 H10 119.6 . . ?
C47 C46 C45 120.6(3) . . ?
C47 C46 H46 119.7 . . ?
C45 C46 H46 119.7 . . ?
C16 C15 C20 120.0 . . ?
C16 C15 P1 115.7(5) . . ?
C20 C15 P1 123.2(5) . . ?
C15 C16 C17 120.0 . . ?
C15 C16 H16 120.0 . . ?
C17 C16 H16 120.0 . . ?
C18 C17 C16 120.0 . . ?
C18 C17 H17 120.0 . . ?
C16 C17 H17 120.0 . . ?
C17 C18 C19 120.0 . . ?
C17 C18 H18 120.0 . . ?
C19 C18 H18 120.0 . . ?
C20 C19 C18 120.0 . . ?
C20 C19 H19 120.0 . . ?
C18 C19 H19 120.0 . . ?
C19 C20 C15 120.0 . . ?
C19 C20 H20 120.0 . . ?
C15 C20 H20 120.0 . . ?
C4 C3 C2 119.6(3) . . ?
C4 C3 H3 120.2 . . ?
C2 C3 H3 120.2 . . ?
O3 C14 O4 123.2(3) . . ?
O3 C14 C11 123.1(3) . . ?
O4 C14 C11 113.7(3) . . ?
C8 C9 C10 119.4(3) . . ?
C8 C9 H9 120.3 . . ?
C10 C9 H9 120.3 . . ?
O2 C1 Ru1 177.5(3) . . ?
C27 C32 C31 120.6(3) . . ?
C27 C32 H32 119.7 . . ?
C31 C32 H32 119.7 . . ?
C39 C44 C43 120.3(3) . . ?
C39 C44 H44 119.8 . . ?
C43 C44 H44 119.8 . . ?
C48 C49 C50 120.1(4) . . ?
C48 C49 H49 119.9 . . ?
C50 C49 H49 119.9 . . ?
C39 C40 C41 120.2(4) . . ?
C39 C40 H40 119.9 . . ?
C41 C40 H40 119.9 . . ?
C33 C38 C37 120.0(4) . . ?
C33 C38 H38 120.0 . . ?
C37 C38 H38 120.0 . . ?
C48 C47 C46 120.3(4) . . ?
C48 C47 H47 119.9 . . ?
C46 C47 H47 119.9 . . ?
C6 C5 C4 119.0(3) . . ?
C6 C5 H5 120.5 . . ?
C4 C5 H5 120.5 . . ?
C30 C31 C32 120.2(4) . . ?
C30 C31 H31 119.9 . . ?
C32 C31 H31 119.9 . . ?
C29 C28 C27 120.3(4) . . ?
C29 C28 H28 119.8 . . ?
C27 C28 H28 119.8 . . ?
C42 C43 C44 120.3(4) . . ?
C42 C43 H43 119.9 . . ?
C44 C43 H43 119.9 . . ?
C23 C22 C21 120.7(4) . . ?
C23 C22 H22 119.7 . . ?
C21 C22 H22 119.7 . . ?
C24 C25 C26 119.5(4) . . ?
C24 C25 H25 120.3 . . ?
C26 C25 H25 120.3 . . ?
C3 C4 C5 118.8(3) . . ?
C3 C4 H4A 120.6 . . ?
C5 C4 H4A 120.6 . . ?
C31 C30 C29 120.1(4) . . ?
C31 C30 H30 120.0 . . ?
C29 C30 H30 120.0 . . ?
C43 C42 C41 120.2(3) . . ?
C43 C42 H42 119.9 . . ?
C41 C42 H42 119.9 . . ?
C30 C29 C28 120.4(4) . . ?
C30 C29 H29 119.8 . . ?
C28 C29 H29 119.8 . . ?
C42 C41 C40 120.3(4) . . ?
C42 C41 H41 119.9 . . ?
C40 C41 H41 119.9 . . ?
C36 C35 C34 120.4(4) . . ?
C36 C35 H35 119.8 . . ?
C34 C35 H35 119.8 . . ?
C47 C48 C49 120.1(3) . . ?
C47 C48 H48 119.9 . . ?
C49 C48 H48 119.9 . . ?
C25 C24 C23 120.7(4) . . ?
C25 C24 H24 119.7 . . ?
C23 C24 H24 119.7 . . ?
C24 C23 C22 119.9(4) . . ?
C24 C23 H23 120.1 . . ?
C22 C23 H23 120.1 . . ?
C36 C37 C38 119.6(4) . . ?
C36 C37 H37 120.2 . . ?
C38 C37 H37 120.2 . . ?
C35 C36 C37 120.4(4) . . ?
C35 C36 H36 119.8 . . ?
C37 C36 H36 119.8 . . ?
C16A C15A C20A 120.0 . . ?
C16A C15A P1 122.6(6) . . ?
C20A C15A P1 116.8(6) . . ?
C17A C16A C15A 120.0 . . ?
C17A C16A H16A 120.0 . . ?
C15A C16A H16A 120.0 . . ?
C16A C17A C18A 120.0 . . ?
C16A C17A H17A 120.0 . . ?
C18A C17A H17A 120.0 . . ?
C19A C18A C17A 120.0 . . ?
C19A C18A H18A 120.0 . . ?
C17A C18A H18A 120.0 . . ?
C20A C19A C18A 120.0 . . ?
C20A C19A H19A 120.0 . . ?
C18A C19A H19A 120.0 . . ?
C19A C20A C15A 120.0 . . ?
C19A C20A H20A 120.0 . . ?
C15A C20A H20A 120.0 . . ?

loop_
_geom_bond_atom_site_label_1
_geom_bond_atom_site_label_2
_geom_bond_distance
_geom_bond_site_symmetry_2
_geom_bond_publ_flag
Ru1 C1 1.843(4) . ?
Ru1 O1 2.153(2) . ?
Ru1 N1 2.175(2) . ?
Ru1 P2 2.3460(8) . ?
Ru1 P1 2.3584(8) . ?
Ru1 H1 1.619(10) . ?
P2 C45 1.813(3) . ?
P2 C33 1.833(3) . ?
P2 C39 1.841(3) . ?
P1 C15 1.796(4) . ?
P1 C15A 1.818(4) . ?
P1 C21 1.823(3) . ?
P1 C27 1.837(3) . ?
O1 C7 1.246(3) . ?
N2 C7 1.327(4) . ?
N2 C8 1.423(4) . ?
N2 H2 0.8600 . ?
N1 C2 1.342(4) . ?
N1 C6 1.348(4) . ?
O4 C14 1.301(4) . ?
O4 H4 0.74(4) . ?
O3 C14 1.194(4) . ?
O2 C1 1.139(4) . ?
C45 C46 1.389(4) . ?
C45 C50 1.390(4) . ?
C7 C6 1.495(4) . ?
C8 C9 1.375(5) . ?
C8 C13 1.383(4) . ?
C13 C12 1.377(4) . ?
C13 H13 0.9300 . ?
C39 C44 1.383(5) . ?
C39 C40 1.384(5) . ?
C33 C38 1.379(5) . ?
C33 C34 1.385(5) . ?
C11 C10 1.382(5) . ?
C11 C12 1.386(4) . ?
C11 C14 1.491(5) . ?
C6 C5 1.366(4) . ?
C21 C26 1.379(5) . ?
C21 C22 1.392(5) . ?
C26 C25 1.385(5) . ?
C26 H26 0.9300 . ?
C50 C49 1.386(5) . ?
C50 H50 0.9300 . ?
C12 H12 0.9300 . ?
C27 C32 1.378(5) . ?
C27 C28 1.387(5) . ?
C2 C3 1.370(5) . ?
C2 H2A 0.9300 . ?
C34 C35 1.376(5) . ?
C34 H34 0.9300 . ?
C10 C9 1.383(5) . ?
C10 H10 0.9300 . ?
C46 C47 1.377(5) . ?
C46 H46 0.9300 . ?
C15 C16 1.3900 . ?
C15 C20 1.3900 . ?
C16 C17 1.3900 . ?
C16 H16 0.9300 . ?
C17 C18 1.3900 . ?
C17 H17 0.9300 . ?
C18 C19 1.3900 . ?
C18 H18 0.9300 . ?
C19 C20 1.3900 . ?
C19 H19 0.9300 . ?
C20 H20 0.9300 . ?
C3 C4 1.367(5) . ?
C3 H3 0.9300 . ?
C9 H9 0.9300 . ?
C32 C31 1.388(5) . ?
C32 H32 0.9300 . ?
C44 C43 1.392(5) . ?
C44 H44 0.9300 . ?
C49 C48 1.376(5) . ?
C49 H49 0.9300 . ?
C40 C41 1.388(5) . ?
C40 H40 0.9300 . ?
C38 C37 1.398(5) . ?
C38 H38 0.9300 . ?
C47 C48 1.369(5) . ?
C47 H47 0.9300 . ?
C5 C4 1.380(5) . ?
C5 H5 0.9300 . ?
C31 C30 1.354(5) . ?
C31 H31 0.9300 . ?
C28 C29 1.379(5) . ?
C28 H28 0.9300 . ?
C43 C42 1.358(6) . ?
C43 H43 0.9300 . ?
C22 C23 1.378(6) . ?
C22 H22 0.9300 . ?
C25 C24 1.363(6) . ?
C25 H25 0.9300 . ?
C4 H4A 0.9300 . ?
C30 C29 1.368(6) . ?
C30 H30 0.9300 . ?
C42 C41 1.368(6) . ?
C42 H42 0.9300 . ?
C29 H29 0.9300 . ?
C41 H41 0.9300 . ?
C35 C36 1.348(7) . ?
C35 H35 0.9300 . ?
C48 H48 0.9300 . ?
C24 C23 1.372(6) . ?
C24 H24 0.9300 . ?
C23 H23 0.9300 . ?
C37 C36 1.381(7) . ?
C37 H37 0.9300 . ?
C36 H36 0.9300 . ?
C15A C16A 1.3900 . ?
C15A C20A 1.3900 . ?
C16A C17A 1.3900 . ?
C16A H16A 0.9300 . ?
C17A C18A 1.3900 . ?
C17A H17A 0.9300 . ?
C18A C19A 1.3900 . ?
C18A H18A 0.9300 . ?
C19A C20A 1.3900 . ?
C19A H19A 0.9300 . ?
C20A H20A 0.9300 . ?

loop_
_geom_torsion_atom_site_label_1
_geom_torsion_atom_site_label_2
_geom_torsion_atom_site_label_3
_geom_torsion_atom_site_label_4
_geom_torsion
_geom_torsion_site_symmetry_1
_geom_torsion_site_symmetry_2
_geom_torsion_site_symmetry_3
_geom_torsion_site_symmetry_4
_geom_torsion_publ_flag
C33 P2 C45 C46 -150.4(3) . . . . ?
C39 P2 C45 C46 -44.1(3) . . . . ?
Ru1 P2 C45 C46 82.7(3) . . . . ?
C33 P2 C45 C50 39.5(3) . . . . ?
C39 P2 C45 C50 145.8(3) . . . . ?
Ru1 P2 C45 C50 -87.4(3) . . . . ?
Ru1 O1 C7 N2 -163.2(2) . . . . ?
Ru1 O1 C7 C6 15.5(3) . . . . ?
C8 N2 C7 O1 1.4(5) . . . . ?
C8 N2 C7 C6 -177.4(3) . . . . ?
C7 N2 C8 C9 139.1(3) . . . . ?
C7 N2 C8 C13 -42.1(4) . . . . ?
C9 C8 C13 C12 -2.6(5) . . . . ?
N2 C8 C13 C12 178.7(3) . . . . ?
C45 P2 C39 C44 -45.2(3) . . . . ?
C33 P2 C39 C44 65.2(3) . . . . ?
Ru1 P2 C39 C44 -168.8(2) . . . . ?
C45 P2 C39 C40 138.4(3) . . . . ?
C33 P2 C39 C40 -111.3(3) . . . . ?
Ru1 P2 C39 C40 14.7(3) . . . . ?
C45 P2 C33 C38 32.8(3) . . . . ?
C39 P2 C33 C38 -74.9(3) . . . . ?
Ru1 P2 C33 C38 157.8(3) . . . . ?
C45 P2 C33 C34 -151.3(3) . . . . ?
C39 P2 C33 C34 101.0(3) . . . . ?
Ru1 P2 C33 C34 -26.3(3) . . . . ?
C2 N1 C6 C5 2.4(5) . . . . ?
Ru1 N1 C6 C5 -174.1(3) . . . . ?
C2 N1 C6 C7 -179.5(3) . . . . ?
Ru1 N1 C6 C7 4.0(3) . . . . ?
O1 C7 C6 N1 -12.9(4) . . . . ?
N2 C7 C6 N1 165.9(3) . . . . ?
O1 C7 C6 C5 165.1(3) . . . . ?
N2 C7 C6 C5 -16.1(5) . . . . ?
C15 P1 C21 C26 142.3(4) . . . . ?
C15A P1 C21 C26 138.8(5) . . . . ?
C27 P1 C21 C26 -110.3(3) . . . . ?
Ru1 P1 C21 C26 19.2(3) . . . . ?
C15 P1 C21 C22 -40.1(5) . . . . ?
C15A P1 C21 C22 -43.6(6) . . . . ?
C27 P1 C21 C22 67.4(3) . . . . ?
Ru1 P1 C21 C22 -163.2(3) . . . . ?
C22 C21 C26 C25 -0.3(5) . . . . ?
P1 C21 C26 C25 177.5(3) . . . . ?
C46 C45 C50 C49 1.0(5) . . . . ?
P2 C45 C50 C49 171.1(3) . . . . ?
C8 C13 C12 C11 0.2(5) . . . . ?
C10 C11 C12 C13 2.4(5) . . . . ?
C14 C11 C12 C13 -176.4(3) . . . . ?
C15 P1 C27 C32 -143.1(4) . . . . ?
C15A P1 C27 C32 -148.0(5) . . . . ?
C21 P1 C27 C32 105.2(3) . . . . ?
Ru1 P1 C27 C32 -23.9(3) . . . . ?
C15 P1 C27 C28 40.4(5) . . . . ?
C15A P1 C27 C28 35.5(6) . . . . ?
C21 P1 C27 C28 -71.3(3) . . . . ?
Ru1 P1 C27 C28 159.6(2) . . . . ?
C6 N1 C2 C3 -1.8(5) . . . . ?
Ru1 N1 C2 C3 174.4(3) . . . . ?
C38 C33 C34 C35 0.9(5) . . . . ?
P2 C33 C34 C35 -175.1(3) . . . . ?
C12 C11 C10 C9 -2.5(5) . . . . ?
C14 C11 C10 C9 176.3(3) . . . . ?
C50 C45 C46 C47 -1.1(5) . . . . ?
P2 C45 C46 C47 -171.5(3) . . . . ?
C21 P1 C15 C16 156.0(4) . . . . ?
C27 P1 C15 C16 48.2(5) . . . . ?
Ru1 P1 C15 C16 -76.5(5) . . . . ?
C21 P1 C15 C20 -36.0(6) . . . . ?
C27 P1 C15 C20 -143.7(5) . . . . ?
Ru1 P1 C15 C20 91.6(5) . . . . ?
C20 C15 C16 C17 0.0 . . . . ?
P1 C15 C16 C17 168.5(8) . . . . ?
C15 C16 C17 C18 0.0 . . . . ?
C16 C17 C18 C19 0.0 . . . . ?
C17 C18 C19 C20 0.0 . . . . ?
C18 C19 C20 C15 0.0 . . . . ?
C16 C15 C20 C19 0.0 . . . . ?
P1 C15 C20 C19 -167.6(8) . . . . ?
N1 C2 C3 C4 0.0(6) . . . . ?
C10 C11 C14 O3 4.7(6) . . . . ?
C12 C11 C14 O3 -176.5(4) . . . . ?
C10 C11 C14 O4 -175.5(3) . . . . ?
C12 C11 C14 O4 3.2(5) . . . . ?
C13 C8 C9 C10 2.4(5) . . . . ?
N2 C8 C9 C10 -178.8(3) . . . . ?
C11 C10 C9 C8 0.2(6) . . . . ?
C28 C27 C32 C31 -0.3(5) . . . . ?
P1 C27 C32 C31 -176.9(3) . . . . ?
C40 C39 C44 C43 0.4(5) . . . . ?
P2 C39 C44 C43 -176.1(3) . . . . ?
C45 C50 C49 C48 -0.1(6) . . . . ?
C44 C39 C40 C41 0.2(5) . . . . ?
P2 C39 C40 C41 176.7(3) . . . . ?
C34 C33 C38 C37 -1.1(5) . . . . ?
P2 C33 C38 C37 174.8(3) . . . . ?
C45 C46 C47 C48 0.4(6) . . . . ?
N1 C6 C5 C4 -1.3(6) . . . . ?
C7 C6 C5 C4 -179.1(3) . . . . ?
C27 C32 C31 C30 0.1(5) . . . . ?
C32 C27 C28 C29 0.4(5) . . . . ?
P1 C27 C28 C29 177.0(3) . . . . ?
C39 C44 C43 C42 -0.4(5) . . . . ?
C26 C21 C22 C23 -0.5(6) . . . . ?
P1 C21 C22 C23 -178.2(3) . . . . ?
C21 C26 C25 C24 0.9(5) . . . . ?
C2 C3 C4 C5 1.2(7) . . . . ?
C6 C5 C4 C3 -0.6(6) . . . . ?
C32 C31 C30 C29 -0.1(6) . . . . ?
C44 C43 C42 C41 -0.4(6) . . . . ?
C31 C30 C29 C28 0.2(6) . . . . ?
C27 C28 C29 C30 -0.4(6) . . . . ?
C43 C42 C41 C40 1.0(6) . . . . ?
C39 C40 C41 C42 -1.0(6) . . . . ?
C33 C34 C35 C36 -0.8(6) . . . . ?
C46 C47 C48 C49 0.4(6) . . . . ?
C50 C49 C48 C47 -0.6(6) . . . . ?
C26 C25 C24 C23 -0.8(6) . . . . ?
C25 C24 C23 C22 0.0(7) . . . . ?
C21 C22 C23 C24 0.6(7) . . . . ?
C33 C38 C37 C36 1.2(6) . . . . ?
C34 C35 C36 C37 0.8(7) . . . . ?
C38 C37 C36 C35 -1.0(7) . . . . ?
C21 P1 C15A C16A 149.9(7) . . . . ?
C27 P1 C15A C16A 42.5(8) . . . . ?
Ru1 P1 C15A C16A -85.9(7) . . . . ?
C21 P1 C15A C20A -38.6(6) . . . . ?
C27 P1 C15A C20A -146.0(5) . . . . ?
Ru1 P1 C15A C20A 85.6(6) . . . . ?
C20A C15A C16A C17A 0.0 . . . . ?
P1 C15A C16A C17A 171.2(11) . . . . ?
C15A C16A C17A C18A 0.0 . . . . ?
C16A C17A C18A C19A 0.0 . . . . ?
C17A C18A C19A C20A 0.0 . . . . ?
C18A C19A C20A C15A 0.0 . . . . ?
C16A C15A C20A C19A 0.0 . . . . ?
P1 C15A C20A C19A -171.7(10) . . . . ?
